data_4000017
loop_
_publ_author_name
'Mori, Hatsumi'
'Sakurai, Naoki'
'Tanaka, Shoji'
'Moriyama, Hiroshi'
'Mori, Takehiko'
'Kobayashi, Hayao'
'Kobayashi, Akiko'

_publ_section_title
;
 Control of Electronic State by Dihedral Angle in \q-type
 Bis(ethylenedithio)tetraselenafulvalene Salts
;
_journal_coden_ASTM CMATEX
_journal_issue 10
_journal_name_full 'Chemistry of Materials'
_journal_page_first 2984
_journal_page_last 2987
_journal_paper_doi 10.1021/cm000321+
_journal_volume 12
_journal_year 2000
_chemical_formula_sum 'C22 H16 Ag N2 S8 Se8'
_chemical_formula_weight 1304.41
_space_group_IT_number 5
_symmetry_cell_setting monoclinic
_symmetry_space_group_name_Hall 'C 2y'
_symmetry_space_group_name_H-M 'C 1 2 1'
_audit_creation_date 'Wed Mar  3 10:48:18 1999'
_audit_creation_method 'from TEXRAY.INF file'
_cell_angle_alpha 90
_cell_angle_beta 117.44(5)
_cell_angle_gamma 90
_cell_formula_units_Z 2
_cell_length_a 10.802(6)
_cell_length_b 34.644(6)
_cell_length_c 4.981(8)
_cell_measurement_reflns_used 25
_cell_measurement_temperature 298.2
_cell_measurement_theta_max 14.7
_cell_measurement_theta_min 11.9
_cell_volume 1654(3)
_computing_cell_refinement 'MSC/AFC Diffractometer Control'
_computing_data_collection 'MSC/AFC Diffractometer Control'
_computing_data_reduction teXsan
_computing_publication_material teXsan
_computing_structure_refinement teXsan
_diffrn_ambient_temperature 298.2
_diffrn_measurement_device 'Rigaku AFC5R'
_diffrn_measurement_method w-2q
_diffrn_orient_matrix_UB_11 -0.04236
_diffrn_orient_matrix_UB_12 0.01674
_diffrn_orient_matrix_UB_13 0.09943
_diffrn_orient_matrix_UB_21 -0.05378
_diffrn_orient_matrix_UB_22 0.01422
_diffrn_orient_matrix_UB_23 -0.19449
_diffrn_orient_matrix_UB_31 -0.07871
_diffrn_orient_matrix_UB_32 -0.01873
_diffrn_orient_matrix_UB_33 -0.05877
_diffrn_radiation_detector 'scintillation counter'
_diffrn_radiation_monochromator graphite
_diffrn_radiation_source 'Rigaku rotating anode'
_diffrn_radiation_type 'Mo Ka'
_diffrn_radiation_wavelength 0.7107
_diffrn_reflns_av_R_equivalents 0.075
_diffrn_reflns_av_sigmaI/netI 0.171
_diffrn_reflns_limit_h_max 15
_diffrn_reflns_limit_h_min 0
_diffrn_reflns_limit_k_max 48
_diffrn_reflns_limit_k_min 0
_diffrn_reflns_limit_l_max 6
_diffrn_reflns_limit_l_min -7
_diffrn_reflns_number 2564
_diffrn_reflns_reduction_process 'Lp corrections applied'
_diffrn_reflns_theta_max 29.98
_diffrn_reflns_theta_min 1.18
_diffrn_standards_decay_% -0.83
_diffrn_standards_interval_count 150
_diffrn_standards_number 3
_exptl_absorpt_coefficient_mu 9.937
_exptl_absorpt_correction_T_max 1.000
_exptl_absorpt_correction_T_min 0.655
_exptl_absorpt_correction_type psi-scan
_exptl_crystal_colour black
_exptl_crystal_density_diffrn 2.618
_exptl_crystal_description plate
_exptl_crystal_F_000 1218.00
_exptl_crystal_size_max 0.125
_exptl_crystal_size_mid 0.100
_exptl_crystal_size_min 0.013
_refine_diff_density_max 0.89
_refine_diff_density_min -0.82
_refine_ls_extinction_method none
_refine_ls_goodness_of_fit_obs 2.103
_refine_ls_hydrogen_treatment noref
_refine_ls_matrix_type diagonal
_refine_ls_number_constraints 0
_refine_ls_number_parameters 209
_refine_ls_number_reflns 923
_refine_ls_number_restraints 0
_refine_ls_R_factor_obs 0.0577
_refine_ls_shift/esd_max 0.0933
_refine_ls_shift/esd_mean 0.0043
_refine_ls_structure_factor_coef F
_refine_ls_weighting_details 'w = 1/[s^2^(Fo) + 0.00000|Fo|^2^]'
_refine_ls_weighting_scheme calc
_refine_ls_wR_factor_obs 0.0432
_reflns_number_observed 923
_reflns_number_total 2452
_reflns_observed_criterion >3.0sigma(I)
_cod_data_source_file cm000321+.cif
_cod_data_source_block theta-BETS2Ag(CN)2
_cod_depositor_comments
;
The following automatic conversions were performed:

'_refine_ls_weighting_scheme' value 'w = 1/[s^2^(Fo) +
0.00000|Fo|^2^]' was changed to 'calc'. New tag
'_refine_ls_weighting_details' was created. The value of the new tag
was set to 'w = 1/[s^2^(Fo) + 0.00000|Fo|^2^]'.

Automatic conversion script
Id: cif_fix_values 4586 2016-02-24 11:40:35Z andrius 
;
_cod_original_sg_symbol_H-M 'C 2'
_cod_original_formula_sum 'C22 H16 Ag N2 S8 Se8 '
_cod_database_code 4000017

loop_
_symmetry_equiv_pos_as_xyz
x,y,z
-x,y,-z
1/2+x,1/2+y,z
1/2-x,1/2+y,-z

loop_
_atom_site_aniso_label
_atom_site_aniso_U_11
_atom_site_aniso_U_22
_atom_site_aniso_U_33
_atom_site_aniso_U_12
_atom_site_aniso_U_13
_atom_site_aniso_U_23
Ag 0.063(2) 0.035(2) 0.085(2) 0.0000 0.030(2) 0.0000
Se3 0.039(1) 0.021(1) 0.040(1) 0.002(1) 0.016(1) 0.001(1)
Se3' 0.043(1) 0.021(1) 0.047(1) 0.001(1) 0.024(1) 0.002(1)
Se4 0.040(1) 0.021(1) 0.039(1) -0.004(2) 0.017(1) -0.002(2)
Se4' 0.044(1) 0.021(1) 0.048(1) 0.000(2) 0.024(1) 0.003(2)
S11 0.047(4) 0.023(3) 0.065(5) -0.004(3) 0.014(4) -0.007(3)
S11' 0.033(4) 0.019(3) 0.076(5) 0.002(3) 0.026(4) -0.004(3)
S12 0.040(4) 0.021(3) 0.044(4) -0.008(3) 0.010(3) -0.004(3)
S12' 0.044(4) 0.031(3) 0.057(4) 0.006(3) 0.027(4) 0.003(3)
N 0.08(2) 0.06(1) 0.06(1) 0.00(1) 0.00(1) 0.00(1)
C 0.15(3) 0.05(2) 0.12(2) 0.01(3) 0.07(2) 0.01(2)
C1 0.02(2) 0.04(2) 0.05(2) 0.0000 0.03(2) 0.0000
C1' 0.07(3) 0.01(2) 0.04(2) 0.0000 0.04(2) 0.0000
C2 0.05(2) 0.04(2) 0.03(2) 0.0000 0.03(2) 0.0000
C2' 0.05(3) 0.03(2) 0.04(2) 0.0000 0.03(2) 0.0000
C5 0.04(2) 0.02(1) 0.06(2) 0.00(1) 0.03(1) 0.00(1)
C5' 0.02(1) 0.01(1) 0.04(1) 0.003(9) 0.02(1) 0.00(1)
C6 0.04(2) 0.01(1) 0.06(2) -0.01(1) 0.03(1) -0.01(1)
C6' 0.02(1) 0.01(1) 0.03(1) -0.007(10) 0.01(1) -0.01(1)
C13 0.07(2) 0.05(2) 0.05(2) 0.00(2) 0.02(2) 0.00(1)
C13' 0.11(2) 0.02(1) 0.11(3) -0.01(1) 0.09(2) 0.00(1)
C14 0.05(2) 0.02(1) 0.02(1) 0.00(1) 0.00(1) 0.00(1)
C14' 0.06(2) 0.02(1) 0.05(2) 0.02(1) 0.04(1) 0.00(1)

loop_
_atom_site_label
_atom_site_fract_x
_atom_site_fract_y
_atom_site_fract_z
_atom_site_U_iso_or_equiv
_atom_site_thermal_displace_type
_atom_site_calc_flag
_atom_site_calc_attached_atom
_atom_site_occupancy
_atom_site_refinement_flags
Ag 0.0000 0.7500 0.0000 0.062(1) Uani d . 0.50 S
Se3 0.6285 0.5718(2) 0.83105(7) 0.0343(6) Uani d . 1.00 S
Se3' 1.1286 0.4272 1.4271(3) 0.0360(7) Uani d . 1.00 S
Se4 0.6297 0.4739 0.8269 0.0339(6) Uani d . 1.0000(2) S
Se4' 1.1296(2) 0.5249 1.4312 0.0365(6) Uani d . 1.0000(5) S
S11 0.6427(5) 0.6603(2) 0.8617 0.050(2) Uani d . 1.0000(1) S
S11' 1.1432(2) 0.341(2) 1.4322(4) 0.043(2) Uani d . 1.000(5) .
S12 0.646(5) 0.3880(2) 0.859(2) 0.038(2) Uani d . 1.00000(5) .
S12' 1.14530(5) 0.614(4) 1.4265(2) 0.043(2) Uani d . 1.0000(8) .
N 0.2331(9) 0.75206(5) 0.758(5) 0.074(8) Uani d . 1.000(1) .
C 0.144(4) 0.754(4) 0.4456(2) 0.10(1) Uani d . 1.0000(9) .
C1 0.5000(10) 0.539(6) 0.500(6) 0.03(1) Uani d . 0.500(3) .
C1' 1.0000 0.4591(9) 1.5000 0.04(1) Uani d . 0.50 S
C2 0.5000 0.5023 0.5000(8) 0.04(1) Uani d . 0.50 S
C2' 1.0000 0.4965 1.5000 0.04(1) Uani d . 0.50 S
C5 0.5487 0.6220 0.6314 0.038(8) Uani d . 1.00 S
C5' 1.0562 0.3791 1.4765 0.025(6) Uani d . 1.000(9) S
C6 0.561(6) 0.426(1) 0.6513 0.033(7) Uani d . 1.0000(6) S
C6' 1.0523(5) 0.574(5) 1.481(1) 0.025(6) Uani d . 1.00(1) .
C13 0.55(2) 0.7026(6) 0.667(6) 0.060(10) Uani d . 1.0000(2) .
C13' 1.0193(2) 0.30(1) 1.3878(6) 0.06(1) Uani d . 1.000(3) .
C14 0.522(5) 0.3469(3) 0.66(2) 0.036(7) Uani d . 1.000(5) .
C14' 1.036(6) 0.654(5) 1.4016(2) 0.041(8) Uani d . 1.0000(7) .
H1 0.5031 0.7140 0.7911 0.0507 Uiso calc . 1.00 .
H2 0.6352 0.7225 0.6841 0.0507 Uiso calc . 1.00 .
H5 0.5742 0.3199 0.7557 0.0507 Uiso calc . 1.00 .
H6 0.4314 0.3496 0.6975 0.0507 Uiso calc . 1.00 .
H11 1.1006 0.6794 1.4579 0.0507 Uiso calc . 1.00 .
H12 0.9562 0.6556 1.1696 0.0507 Uiso calc . 1.00 .
H15 0.9272 0.3039 1.1730 0.0507 Uiso calc . 1.00 .
H16 1.0690 0.2734 1.3919 0.0507 Uiso calc . 1.00 .

loop_
_atom_type_symbol
_atom_type_oxidation_number
_atom_type_number_in_cell
_atom_type_scat_dispersion_real
_atom_type_scat_dispersion_imag
_atom_type_scat_source
C 0 44 0.003 0.002 'International Tables for Crystallography (1992, Vol. C, Tables 4.2.6.8 and 6.1.1.1)'
H 0 32 0.000 0.000 'International Tables for Crystallography (1992, Vol. C, Table 6.1.1.2)'
N 0 4 0.006 0.003 'International Tables for Crystallography (1992, Vol. C, Tables 4.2.6.8 and 6.1.1.1)'
S 0 16 0.125 0.123 'International Tables for Crystallography (1992, Vol. C, Tables 4.2.6.8 and 6.1.1.1)'
Se 0 16 -0.093 2.226 'International Tables for Crystallography (1992, Vol. C, Tables 4.2.6.8 and 6.1.1.1)'
Ag 0 2 -0.897 1.101 'International Tables for Crystallography (1992, Vol. C, Tables 4.2.6.8 and 6.1.1.1)'

loop_
_geom_angle_atom_site_label_1
_geom_angle_atom_site_label_2
_geom_angle_atom_site_label_3
_geom_angle
_geom_angle_site_symmetry_1
_geom_angle_site_symmetry_2
_geom_angle_site_symmetry_3
_geom_angle_publ_flag
C1' SE3' C5' 95.9(8) 1_555 1_555 1_555 yes
C2 SE4 C6 94(1) 1_555 1_555 1_555 yes
C2' SE4' C6' 91(2) 1_555 1_555 1_555 yes
C5 S11 C13 105(2) 1_555 1_555 1_555 yes
C5' S11' C13' 100(8) 1_555 1_555 1_555 yes
C6 S12 C14 102(2) 1_555 1_555 1_555 yes
C6' S12' C14' 102(5) 1_555 1_555 1_555 yes
SE3 C1 SE3 109(10) 1_555 1_555 2_656 yes
SE3 C1 C2 125(5) 1_555 1_555 1_555 yes
SE3 C1 C2 125(5) 2_656 1_555 1_555 yes
SE3' C1' SE3' 110(1) 1_555 1_555 2_758 yes
SE3' C1' C2' 124.8(8) 1_555 1_555 1_555 yes
SE3' C1' C2' 124.8(8) 2_758 1_555 1_555 yes
SE4 C2 SE4 116.415(10) 1_555 1_555 2_656 yes
SE4 C2 C1 121.8(9) 1_555 1_555 1_555 yes
SE4 C2 C1 121.8(9) 2_656 1_555 1_555 yes
SE4' C2' SE4' 116.36(8) 1_555 1_555 2_758 yes
SE4' C2' C1' 121.82(4) 1_555 1_555 1_555 yes
SE4' C2' C1' 121.82(4) 2_758 1_555 1_555 yes
S11 C5 C5 130.2(2) 1_555 1_555 2_656 yes
SE3' C5' S11' 112(1) 1_555 1_555 1_555 yes
SE3' C5' C5' 118.85(2) 1_555 1_555 2_758 yes
S11' C5' C5' 128(1) 1_555 1_555 2_758 yes
SE4 C6 S12 115(1) 1_555 1_555 1_555 yes
SE4 C6 C6 116(1) 1_555 1_555 2_656 yes
S12 C6 C6 127(1) 1_555 1_555 2_656 yes
SE4' C6' S12' 110(3) 1_555 1_555 1_555 yes
SE4' C6' C6' 119(2) 1_555 1_555 2_758 yes
S12' C6' C6' 129(4) 1_555 1_555 2_758 yes
S11 C13 C13 122(1) 1_555 1_555 2_656 yes
S11' C13' C13' 112(3) 1_555 1_555 2_758 yes
S12 C14 C14 111(5) 1_555 1_555 2_656 yes
S12' C14' C14' 118(3) 1_555 1_555 2_758 yes

loop_
_geom_bond_atom_site_label_1
_geom_bond_atom_site_label_2
_geom_bond_distance
_geom_bond_site_symmetry_1
_geom_bond_site_symmetry_2
_geom_bond_publ_flag
SE3 C1 2.0(1) 1_555 1_555 yes
SE3' C1' 1.94(2) 1_555 1_555 yes
SE3' C5' 1.9050(4) 1_555 1_555 yes
SE4 C2 1.864(2) 1_555 1_555 yes
SE4 C6 1.87(4) 1_555 1_555 yes
SE4' C2' 1.867(2) 1_555 1_555 yes
SE4' C6' 2.0(2) 1_555 1_555 yes
S11 C5 1.744(6) 1_555 1_555 yes
S11 C13 1.77(5) 1_555 1_555 yes
S11' C5' 1.70(5) 1_555 1_555 yes
S11' C13' 1.9(3) 1_555 1_555 yes
S12 C6 1.66(4) 1_555 1_555 yes
S12 C14 1.89(4) 1_555 1_555 yes
S12' C6' 1.8(2) 1_555 1_555 yes
S12' C14' 1.8(2) 1_555 1_555 yes
N C 1.40(2) 1_555 1_555 yes
C1 C2 1.3(2) 1_555 1_555 yes
C1' C2' 1.29(3) 1_555 1_555 yes
C5 C5 1.2451(2) 1_555 2_656 yes
C5' C5' 1.3374(6) 1_555 2_758 yes
C6 C6 1.48(6) 1_555 2_656 yes
C6' C6' 1.23(1) 1_555 2_758 yes
C13 C13 1.5(1) 1_555 2_656 yes
C13' C13' 1.361(6) 1_555 2_758 yes
C14 C14 1.4(2) 1_555 2_656 yes
C14' C14' 1.5(1) 1_555 2_758 yes

loop_
_geom_contact_atom_site_label_1
_geom_contact_atom_site_label_2
_geom_contact_distance
_geom_contact_site_symmetry_1
_geom_contact_site_symmetry_2
_geom_contact_publ_flag
AG N 3.26(2) 1_555 1_554 ?
AG N 3.26(2) 1_555 2_556 ?
SE3 S12' 3.55(6) 1_555 2_757 ?
SE3 C6' 3.569(6) 1_555 2_758 ?
SE3' S12 3.53(1) 1_555 2_758 ?
SE3' C6 3.55(7) 1_555 2_757 ?
S11 S12' 3.60(6) 1_555 2_758 ?
S11 S12' 3.60(6) 1_555 2_757 ?
S11' S12 3.60(3) 1_555 2_758 ?
S12 C5' 3.40(3) 1_555 2_758 ?
S12' C5 3.46(1) 1_555 2_757 ?
N C13 3.21(6) 1_555 2_657 ?
N C13' 3.5(2) 1_555 4_657 ?
C C 3.39(8) 1_555 2_556 ?
C13 C13' 3.5(4) 1_555 4_657 ?
